data_4333473
loop_
_publ_author_name
'Cheng, Yi-Ming'
'Li, Elise Y.'
'Lee, Gene-Hsiang'
'Chou, Pi-Tai'
'Lin, Sue-Yi'
'Shu, Ching-Fong'
'Hwang, Kwun-Chi'
'Chen, Yao-Lun'
'Song, Yi-Hwa'
'Chi, Yun'

_publ_section_title
;
 Strategic Design and Synthesis of Osmium(II) Complexes Bearing a Single
 Pyridyl Azolate \p-Chromophore:&#x00A0; Achieving High-Efficiency Blue
 Phosphorescence by Localized Excitation
;
_journal_issue 24
_journal_name_full 'Inorganic Chemistry'
_journal_page_first 10276
_journal_page_last 10286
_journal_paper_doi 10.1021/ic7015269
_journal_volume 46
_journal_year 2007
_chemical_formula_sum 'C38 H31 F6 N3 O3 Os P2'
_chemical_formula_weight 943.80
_chemical_name_systematic
; 
 ? 
;
_space_group_IT_number 14
_symmetry_cell_setting monoclinic
_symmetry_space_group_name_Hall '-P 2yn'
_symmetry_space_group_name_H-M 'P 1 21/n 1'
_atom_sites_solution_hydrogens geom
_atom_sites_solution_primary direct
_atom_sites_solution_secondary difmap
_audit_creation_method SHELXL-97
_cell_angle_alpha 90.00
_cell_angle_beta 101.664(2)
_cell_angle_gamma 90.00
_cell_formula_units_Z 4
_cell_length_a 12.5949(8)
_cell_length_b 18.2927(11)
_cell_length_c 16.1595(10)
_cell_measurement_reflns_used 3651
_cell_measurement_temperature 150(2)
_cell_measurement_theta_max 24.53
_cell_measurement_theta_min 2.18
_cell_volume 3646.2(4)
_computing_cell_refinement 'Bruker SAINT'
_computing_data_collection 'Bruker SMART'
_computing_data_reduction 'Bruker SAINT'
_computing_molecular_graphics 'Bruker SHELXTL'
_computing_publication_material 'Bruker SHELXTL'
_computing_structure_refinement 'SHELXL-97 (Sheldrick, 1997)'
_computing_structure_solution 'SHELXS-97 (Sheldrick, 1990)'
_diffrn_ambient_temperature 150(2)
_diffrn_measured_fraction_theta_full 1.000
_diffrn_measured_fraction_theta_max 1.000
_diffrn_measurement_device_type 'BRUKER SMART APEXCCD area detector'
_diffrn_measurement_method 'omega scans'
_diffrn_radiation_monochromator graphite
_diffrn_radiation_source 'fine-focus sealed tube'
_diffrn_radiation_type MoK\a
_diffrn_radiation_wavelength 0.71073
_diffrn_reflns_av_R_equivalents 0.0841
_diffrn_reflns_av_sigmaI/netI 0.0768
_diffrn_reflns_limit_h_max 14
_diffrn_reflns_limit_h_min -14
_diffrn_reflns_limit_k_max 21
_diffrn_reflns_limit_k_min -21
_diffrn_reflns_limit_l_max 18
_diffrn_reflns_limit_l_min -19
_diffrn_reflns_number 21772
_diffrn_reflns_theta_full 25.00
_diffrn_reflns_theta_max 25.00
_diffrn_reflns_theta_min 1.70
_exptl_absorpt_coefficient_mu 3.658
_exptl_absorpt_correction_T_max 0.8104
_exptl_absorpt_correction_T_min 0.5000
_exptl_absorpt_correction_type multi-scan
_exptl_crystal_colour light-yellow
_exptl_crystal_density_diffrn 1.719
_exptl_crystal_density_meas ?
_exptl_crystal_density_method 'not measured'
_exptl_crystal_description block
_exptl_crystal_F_000 1856
_exptl_crystal_size_max 0.22
_exptl_crystal_size_mid 0.18
_exptl_crystal_size_min 0.06
_refine_diff_density_max 4.460
_refine_diff_density_min -4.371
_refine_diff_density_rms 0.206
_refine_ls_extinction_method none
_refine_ls_goodness_of_fit_ref 1.249
_refine_ls_hydrogen_treatment constr
_refine_ls_matrix_type full
_refine_ls_number_parameters 478
_refine_ls_number_reflns 6406
_refine_ls_number_restraints 6
_refine_ls_restrained_S_all 1.249
_refine_ls_R_factor_all 0.1128
_refine_ls_R_factor_gt 0.0930
_refine_ls_shift/su_max 0.001
_refine_ls_shift/su_mean 0.000
_refine_ls_structure_factor_coef Fsqd
_refine_ls_weighting_details 'calc w=1/[\s^2^(Fo^2^)+(0.0159P)^2^+83.0028P] where P=(Fo^2^+2Fc^2^)/3'
_refine_ls_weighting_scheme calc
_refine_ls_wR_factor_gt 0.1654
_refine_ls_wR_factor_ref 0.1730
_reflns_number_gt 5399
_reflns_number_total 6406
_reflns_threshold_expression >2sigma(I)
_cod_data_source_file ic7015269sup4.cif
_cod_data_source_block ic12396
_cod_depositor_comments
;
The following automatic conversions were performed:

'_symmetry_cell_setting' value 'Monoclinic' changed to 'monoclinic'
according to /home/saulius/struct/CIF-dictionaries/cif_core.dic
dictionary named 'cif_core.dic' version 2.4.2 from 2011-04-26.

Automatic conversion script
Id: cif_fix_values 1891 2012-01-12 08:04:46Z andrius 

The following automatic conversions were performed:

'_exptl_crystal_density_meas' value 'not_measured' was changed to '?'
- the value is perceived as not measured.

Automatic conversion script
Id: cif_fix_values 3008 2015-01-20 13:52:24Z robertas 
;
_cod_original_sg_symbol_H-M P2(1)/n
_cod_database_code 4333473

loop_
_symmetry_equiv_pos_as_xyz
'x, y, z'
'-x+1/2, y+1/2, -z+1/2'
'-x, -y, -z'
'x-1/2, -y-1/2, z-1/2'

loop_
_atom_site_label
_atom_site_type_symbol
_atom_site_fract_x
_atom_site_fract_y
_atom_site_fract_z
_atom_site_U_iso_or_equiv
_atom_site_adp_type
_atom_site_occupancy
_atom_site_symmetry_multiplicity
_atom_site_calc_flag
_atom_site_refinement_flags
_atom_site_disorder_assembly
_atom_site_disorder_group
Os Os 0.30054(4) 0.28236(3) 0.61944(3) 0.02654(17) Uani 1 1 d . . .
P1 P 0.2653(3) 0.2335(2) 0.7469(2) 0.0277(8) Uani 1 1 d . . .
P2 P 0.3337(3) 0.3273(2) 0.4889(2) 0.0313(9) Uani 1 1 d . . .
O1 O 0.4688(8) 0.3813(6) 0.7186(6) 0.037(2) Uani 1 1 d . . .
O2 O 0.1623(8) 0.3493(6) 0.6122(6) 0.034(2) Uani 1 1 d . . .
O3 O 0.2218(11) 0.4645(7) 0.6371(8) 0.060(3) Uani 1 1 d . . .
N1 N 0.1917(8) 0.2042(6) 0.5479(6) 0.024(3) Uani 1 1 d . . .
N2 N 0.3977(9) 0.1943(6) 0.6139(6) 0.027(3) Uani 1 1 d . . .
N3 N 0.5014(10) 0.1825(6) 0.6500(7) 0.034(3) Uani 1 1 d . . .
C1 C 0.4032(11) 0.3438(8) 0.6790(8) 0.029(3) Uani 1 1 d . . .
C2 C 0.1533(12) 0.4156(8) 0.6238(9) 0.034(3) Uani 1 1 d . A .
C3 C 0.0320(16) 0.4434(8) 0.6217(9) 0.082(7) Uani 1 1 d D . .
C4 C 0.0862(11) 0.2153(9) 0.5177(9) 0.037(3) Uani 1 1 d . . .
H4 H 0.0553 0.2601 0.5310 0.044 Uiso 1 1 calc R . .
C5 C 0.0210(12) 0.1664(9) 0.4692(10) 0.041(4) Uani 1 1 d . . .
H5 H -0.0535 0.1762 0.4478 0.049 Uiso 1 1 calc R . .
C6 C 0.0702(15) 0.0991(10) 0.4520(10) 0.056(5) Uani 1 1 d . . .
H6 H 0.0279 0.0627 0.4184 0.067 Uiso 1 1 calc R . .
C7 C 0.1751(14) 0.0873(9) 0.4827(10) 0.045(4) Uani 1 1 d . . .
H7 H 0.2076 0.0424 0.4717 0.054 Uiso 1 1 calc R . .
C8 C 0.2367(12) 0.1409(8) 0.5310(8) 0.030(3) Uani 1 1 d . . .
C9 C 0.3497(11) 0.1370(7) 0.5740(8) 0.028(3) Uani 1 1 d . . .
C10 C 0.4271(12) 0.0799(8) 0.5829(9) 0.038(4) Uani 1 1 d . . .
H10 H 0.4188 0.0315 0.5612 0.045 Uiso 1 1 calc R . .
C11 C 0.5194(11) 0.1132(10) 0.6322(9) 0.039(4) Uani 1 1 d . . .
C12 C 0.6216(12) 0.0797(8) 0.6658(9) 0.033(3) Uani 1 1 d . . .
C13 C 0.3745(12) 0.1770(9) 0.8030(9) 0.042(4) Uani 1 1 d . . .
H13A H 0.3548 0.1579 0.8545 0.062 Uiso 1 1 calc R . .
H13B H 0.4407 0.2064 0.8181 0.062 Uiso 1 1 calc R . .
H13C H 0.3871 0.1363 0.7668 0.062 Uiso 1 1 calc R . .
C14 C 0.2452(11) 0.2965(8) 0.8291(8) 0.032(3) Uani 1 1 d . . .
C15 C 0.2184(12) 0.2689(8) 0.9027(9) 0.039(4) Uani 1 1 d . . .
H15 H 0.2078 0.2179 0.9084 0.047 Uiso 1 1 calc R . .
C16 C 0.2075(15) 0.3158(9) 0.9669(9) 0.049(5) Uani 1 1 d . . .
H16 H 0.1883 0.2973 1.0168 0.058 Uiso 1 1 calc R . .
C17 C 0.2242(14) 0.3897(9) 0.9591(10) 0.045(4) Uani 1 1 d . . .
H17 H 0.2194 0.4215 1.0047 0.054 Uiso 1 1 calc R . .
C18 C 0.2472(12) 0.4173(8) 0.8874(9) 0.037(4) Uani 1 1 d . . .
H18 H 0.2567 0.4685 0.8824 0.044 Uiso 1 1 calc R . .
C19 C 0.2571(11) 0.3727(8) 0.8222(9) 0.033(3) Uani 1 1 d . . .
H19 H 0.2721 0.3930 0.7717 0.039 Uiso 1 1 calc R . .
C20 C 0.1466(12) 0.1761(8) 0.7317(8) 0.029(3) Uani 1 1 d . . .
C21 C 0.1520(13) 0.1003(8) 0.7251(9) 0.039(4) Uani 1 1 d . . .
H21 H 0.2205 0.0768 0.7324 0.047 Uiso 1 1 calc R . .
C22 C 0.0577(15) 0.0591(9) 0.7078(10) 0.048(4) Uani 1 1 d . . .
H22 H 0.0623 0.0074 0.7033 0.057 Uiso 1 1 calc R . .
C23 C -0.0406(16) 0.0912(10) 0.6973(11) 0.055(5) Uani 1 1 d . . .
H23 H -0.1044 0.0623 0.6841 0.066 Uiso 1 1 calc R . .
C24 C -0.0486(14) 0.1661(10) 0.7059(11) 0.051(4) Uani 1 1 d . . .
H24 H -0.1171 0.1892 0.7012 0.062 Uiso 1 1 calc R . .
C25 C 0.0461(11) 0.2061(8) 0.7215(9) 0.036(4) Uani 1 1 d . . .
H25 H 0.0408 0.2578 0.7253 0.043 Uiso 1 1 calc R . .
C26 C 0.2381(14) 0.3971(9) 0.4428(10) 0.044(4) Uani 1 1 d . . .
H26A H 0.2498 0.4094 0.3863 0.066 Uiso 1 1 calc R . .
H26B H 0.2486 0.4408 0.4786 0.066 Uiso 1 1 calc R . .
H26C H 0.1640 0.3788 0.4385 0.066 Uiso 1 1 calc R . .
C27 C 0.4678(12) 0.3675(8) 0.4897(8) 0.030(3) Uani 1 1 d . . .
C28 C 0.4822(14) 0.4165(10) 0.4304(10) 0.048(4) Uani 1 1 d . . .
H28 H 0.4220 0.4326 0.3892 0.058 Uiso 1 1 calc R . .
C29 C 0.5862(14) 0.4436(10) 0.4299(11) 0.049(4) Uani 1 1 d . . .
H29 H 0.5962 0.4798 0.3900 0.059 Uiso 1 1 calc R . .
C30 C 0.6740(13) 0.4173(9) 0.4877(10) 0.044(4) Uani 1 1 d . . .
H30 H 0.7448 0.4345 0.4864 0.053 Uiso 1 1 calc R . .
C31 C 0.6598(13) 0.3673(8) 0.5460(10) 0.040(4) Uani 1 1 d . . .
H31 H 0.7207 0.3502 0.5859 0.048 Uiso 1 1 calc R . .
C32 C 0.5561(11) 0.3405(8) 0.5481(9) 0.030(3) Uani 1 1 d . . .
H32 H 0.5462 0.3047 0.5885 0.036 Uiso 1 1 calc R . .
C33 C 0.3252(12) 0.2567(8) 0.4073(8) 0.030(3) Uani 1 1 d . . .
C34 C 0.4102(13) 0.2106(9) 0.4077(9) 0.041(4) Uani 1 1 d . . .
H34 H 0.4740 0.2164 0.4500 0.049 Uiso 1 1 calc R . .
C35 C 0.4064(17) 0.1552(10) 0.3483(11) 0.057(5) Uani 1 1 d . . .
H35 H 0.4661 0.1232 0.3493 0.069 Uiso 1 1 calc R . .
C36 C 0.3110(17) 0.1486(10) 0.2871(10) 0.057(5) Uani 1 1 d . . .
H36 H 0.3067 0.1117 0.2451 0.068 Uiso 1 1 calc R . .
C37 C 0.2250(16) 0.1929(11) 0.2858(11) 0.061(5) Uani 1 1 d . . .
H37 H 0.1604 0.1860 0.2445 0.073 Uiso 1 1 calc R . .
C38 C 0.2313(13) 0.2484(10) 0.3448(9) 0.044(4) Uani 1 1 d . . .
H38 H 0.1719 0.2808 0.3430 0.053 Uiso 1 1 calc R . .
F1 F 0.022(2) 0.5151(9) 0.619(2) 0.073(9) Uiso 0.53(3) 1 d PD A 1
F2 F -0.0037(16) 0.4128(12) 0.6849(12) 0.059(8) Uiso 0.53(3) 1 d PD A 1
F3 F -0.0291(17) 0.4137(13) 0.5532(13) 0.066(8) Uiso 0.53(3) 1 d PD A 1
F1' F 0.016(3) 0.5094(10) 0.588(2) 0.074(10) Uiso 0.47(3) 1 d PD A 2
F2' F 0.032(2) 0.4580(18) 0.7026(11) 0.088(11) Uiso 0.47(3) 1 d PD A 2
F3' F -0.040(3) 0.3931(18) 0.590(3) 0.129(15) Uiso 0.47(3) 1 d PD A 2
F4 F 0.7063(8) 0.1228(6) 0.6680(8) 0.073(3) Uani 1 1 d . . .
F5 F 0.6422(9) 0.0218(6) 0.6227(7) 0.067(3) Uani 1 1 d . . .
F6 F 0.6294(9) 0.0563(7) 0.7448(7) 0.079(4) Uani 1 1 d . . .

loop_
_atom_site_aniso_label
_atom_site_aniso_U_11
_atom_site_aniso_U_22
_atom_site_aniso_U_33
_atom_site_aniso_U_23
_atom_site_aniso_U_13
_atom_site_aniso_U_12
Os 0.0280(3) 0.0356(3) 0.0152(3) -0.0038(3) 0.00244(18) -0.0125(3)
P1 0.0341(19) 0.030(2) 0.0201(17) -0.0005(15) 0.0072(15) -0.0051(15)
P2 0.036(2) 0.041(2) 0.0154(17) -0.0008(16) 0.0028(15) -0.0070(17)
O1 0.037(6) 0.036(6) 0.040(6) -0.009(5) 0.008(5) -0.009(5)
O2 0.037(6) 0.038(7) 0.027(5) 0.008(5) 0.003(4) -0.005(5)
O3 0.073(9) 0.051(8) 0.057(8) 0.003(6) 0.022(7) -0.008(7)
N1 0.025(6) 0.027(7) 0.020(6) -0.002(5) 0.000(4) -0.008(5)
N2 0.037(7) 0.028(7) 0.014(5) -0.006(5) -0.001(5) -0.010(5)
N3 0.058(8) 0.025(7) 0.022(6) -0.009(5) 0.014(6) 0.004(6)
C1 0.032(8) 0.035(9) 0.023(7) -0.004(6) 0.015(6) -0.001(7)
C2 0.038(9) 0.029(9) 0.036(9) 0.005(7) 0.013(7) 0.003(7)
C3 0.096(17) 0.103(19) 0.041(12) 0.030(12) -0.001(11) -0.040(15)
C4 0.039(8) 0.037(9) 0.035(8) 0.005(8) 0.008(7) 0.004(8)
C5 0.032(8) 0.041(10) 0.041(9) 0.003(8) -0.012(7) -0.008(7)
C6 0.072(13) 0.050(11) 0.035(9) -0.014(8) -0.015(9) -0.021(10)
C7 0.057(11) 0.031(9) 0.042(10) -0.005(7) 0.003(8) 0.000(8)
C8 0.041(8) 0.037(9) 0.015(7) 0.014(6) 0.010(6) 0.003(7)
C9 0.033(7) 0.027(8) 0.024(7) -0.002(6) 0.001(6) 0.004(6)
C10 0.047(9) 0.032(9) 0.034(8) -0.018(7) 0.008(7) -0.011(7)
C11 0.027(8) 0.071(12) 0.018(7) -0.005(7) 0.007(6) -0.011(8)
C12 0.049(9) 0.022(8) 0.033(8) -0.003(6) 0.016(7) -0.013(7)
C13 0.047(9) 0.048(10) 0.032(9) 0.005(7) 0.014(7) 0.008(8)
C14 0.034(8) 0.043(10) 0.019(7) -0.005(6) 0.003(6) -0.007(7)
C15 0.055(10) 0.030(9) 0.032(9) -0.006(6) 0.005(7) -0.003(7)
C16 0.081(13) 0.052(11) 0.018(8) -0.008(7) 0.021(8) -0.023(9)
C17 0.063(11) 0.042(10) 0.037(9) -0.014(8) 0.027(8) -0.016(8)
C18 0.051(9) 0.033(9) 0.029(8) -0.004(7) 0.018(7) -0.006(7)
C19 0.039(8) 0.032(9) 0.025(8) 0.012(6) 0.004(6) -0.004(7)
C20 0.044(8) 0.029(8) 0.014(7) -0.007(6) 0.004(6) -0.006(7)
C21 0.054(10) 0.038(9) 0.026(8) 0.004(7) 0.009(7) 0.004(8)
C22 0.071(12) 0.026(9) 0.049(10) -0.013(8) 0.018(9) -0.021(9)
C23 0.060(12) 0.056(12) 0.050(11) -0.003(9) 0.015(9) -0.035(10)
C24 0.045(10) 0.049(11) 0.064(12) -0.009(9) 0.020(9) 0.002(8)
C25 0.040(8) 0.025(8) 0.047(9) -0.003(7) 0.023(7) -0.006(7)
C26 0.061(11) 0.041(10) 0.030(8) 0.009(7) 0.010(8) -0.002(8)
C27 0.043(8) 0.030(8) 0.020(7) -0.009(6) 0.008(6) -0.009(7)
C28 0.057(11) 0.064(12) 0.024(8) 0.010(8) 0.009(8) -0.009(9)
C29 0.058(11) 0.052(11) 0.044(10) 0.002(8) 0.026(9) -0.021(9)
C30 0.046(10) 0.040(10) 0.049(10) -0.024(8) 0.017(8) -0.014(8)
C31 0.042(9) 0.033(9) 0.049(10) -0.013(8) 0.019(8) -0.009(7)
C32 0.035(8) 0.030(8) 0.028(8) -0.004(6) 0.014(6) -0.008(6)
C33 0.040(8) 0.029(8) 0.018(7) -0.002(6) 0.000(6) -0.008(6)
C34 0.054(10) 0.041(10) 0.026(8) -0.006(7) 0.004(7) -0.006(8)
C35 0.090(14) 0.041(11) 0.045(11) -0.003(9) 0.025(10) -0.009(10)
C36 0.093(15) 0.048(11) 0.030(9) -0.018(8) 0.014(10) -0.031(11)
C37 0.054(11) 0.089(16) 0.037(10) -0.024(10) 0.003(9) -0.017(11)
C38 0.041(9) 0.063(11) 0.027(8) -0.005(8) 0.004(7) -0.013(8)
F4 0.044(6) 0.051(7) 0.120(10) 0.006(6) 0.010(6) 0.007(5)
F5 0.076(7) 0.060(7) 0.066(7) 0.007(6) 0.013(6) 0.019(6)
F6 0.085(8) 0.107(10) 0.044(6) 0.021(6) 0.009(6) 0.030(7)

loop_
_atom_type_symbol
_atom_type_description
_atom_type_scat_dispersion_real
_atom_type_scat_dispersion_imag
_atom_type_scat_source
C C 0.0033 0.0016 'International Tables Vol C Tables 4.2.6.8 and 6.1.1.4'
H H 0.0000 0.0000 'International Tables Vol C Tables 4.2.6.8 and 6.1.1.4'
N N 0.0061 0.0033 'International Tables Vol C Tables 4.2.6.8 and 6.1.1.4'
O O 0.0106 0.0060 'International Tables Vol C Tables 4.2.6.8 and 6.1.1.4'
F F 0.0171 0.0103 'International Tables Vol C Tables 4.2.6.8 and 6.1.1.4'
P P 0.1023 0.0942 'International Tables Vol C Tables 4.2.6.8 and 6.1.1.4'
Os Os -1.2165 7.6030 'International Tables Vol C Tables 4.2.6.8 and 6.1.1.4'

loop_
_geom_angle_atom_site_label_1
_geom_angle_atom_site_label_2
_geom_angle_atom_site_label_3
_geom_angle
C1 Os N2 98.2(5)
C1 Os O2 99.2(5)
N2 Os O2 162.2(4)
C1 Os N1 175.0(5)
N2 Os N1 76.9(4)
O2 Os N1 85.8(4)
C1 Os P1 90.6(4)
N2 Os P1 87.7(3)
O2 Os P1 88.3(3)
N1 Os P1 90.3(3)
C1 Os P2 91.2(4)
N2 Os P2 91.1(3)
O2 Os P2 92.3(3)
N1 Os P2 87.8(3)
P1 Os P2 177.91(13)
C20 P1 C13 105.1(7)
C20 P1 C14 103.5(6)
C13 P1 C14 101.5(7)
C20 P1 Os 113.4(4)
C13 P1 Os 113.2(5)
C14 P1 Os 118.4(5)
C26 P2 C33 105.2(7)
C26 P2 C27 104.8(7)
C33 P2 C27 101.9(6)
C26 P2 Os 112.8(5)
C33 P2 Os 113.5(5)
C27 P2 Os 117.3(5)
C2 O2 Os 131.3(10)
C4 N1 C8 119.2(12)
C4 N1 Os 125.0(10)
C8 N1 Os 115.7(9)
C9 N2 N3 113.4(11)
C9 N2 Os 115.6(9)
N3 N2 Os 130.8(8)
C11 N3 N2 104.8(11)
O1 C1 Os 178.0(13)
O3 C2 O2 131.1(15)
O3 C2 C3 113.8(13)
O2 C2 C3 115.1(13)
F3' C3 F1 129(3)
F3' C3 F2 72(2)
F1 C3 F2 114(2)
F3' C3 F1' 116(3)
F1 C3 F1' 21.7(19)
F2 C3 F1' 131(2)
F3' C3 F3 32(2)
F1 C3 F3 110(2)
F2 C3 F3 103.9(18)
F1' C3 F3 90.9(19)
F3' C3 F2' 113(2)
F1 C3 F2' 79.4(19)
F2 C3 F2' 42.4(14)
F1' C3 F2' 101(2)
F3 C3 F2' 142(2)
F3' C3 C2 111(2)
F1 C3 C2 113.8(18)
F2 C3 C2 108.7(14)
F1' C3 C2 111.5(18)
F3 C3 C2 106.0(16)
F2' C3 C2 103.3(17)
N1 C4 C5 123.6(15)
C4 C5 C6 116.5(14)
C7 C6 C5 120.2(15)
C6 C7 C8 119.6(16)
N1 C8 C7 120.9(13)
N1 C8 C9 111.0(12)
C7 C8 C9 128.0(14)
N2 C9 C10 107.5(12)
N2 C9 C8 120.3(13)
C10 C9 C8 132.2(13)
C11 C10 C9 102.2(13)
N3 C11 C10 112.2(14)
N3 C11 C12 120.4(13)
C10 C11 C12 127.3(16)
F4 C12 F5 104.4(13)
F4 C12 F6 105.3(13)
F5 C12 F6 105.2(12)
F4 C12 C11 114.5(13)
F5 C12 C11 113.6(13)
F6 C12 C11 112.9(13)
C15 C14 C19 118.3(13)
C15 C14 P1 119.2(11)
C19 C14 P1 122.5(11)
C16 C15 C14 119.7(14)
C15 C16 C17 120.2(14)
C18 C17 C16 120.6(14)
C17 C18 C19 120.8(15)
C18 C19 C14 120.3(13)
C25 C20 C21 116.8(14)
C25 C20 P1 120.5(11)
C21 C20 P1 122.5(12)
C22 C21 C20 120.2(15)
C23 C22 C21 120.9(16)
C22 C23 C24 120.2(16)
C25 C24 C23 117.8(16)
C20 C25 C24 123.9(15)
C28 C27 C32 120.8(14)
C28 C27 P2 121.0(12)
C32 C27 P2 117.9(10)
C27 C28 C29 119.9(16)
C30 C29 C28 119.6(15)
C31 C30 C29 120.5(15)
C30 C31 C32 120.6(16)
C27 C32 C31 118.6(14)
C34 C33 C38 119.0(14)
C34 C33 P2 120.1(11)
C38 C33 P2 120.9(12)
C33 C34 C35 122.1(16)
C34 C35 C36 117.2(18)
C37 C36 C35 122.1(16)
C36 C37 C38 119.7(16)
C37 C38 C33 120.0(16)

loop_
_geom_bond_atom_site_label_1
_geom_bond_atom_site_label_2
_geom_bond_distance
Os C1 1.832(15)
Os N2 2.035(11)
Os O2 2.112(10)
Os N1 2.149(10)
Os P1 2.367(3)
Os P2 2.378(4)
P1 C20 1.804(14)
P1 C13 1.810(15)
P1 C14 1.815(14)
P2 C26 1.810(16)
P2 C33 1.833(14)
P2 C27 1.839(14)
O1 C1 1.161(16)
O2 C2 1.237(17)
O3 C2 1.230(18)
N1 C4 1.336(17)
N1 C8 1.340(17)
N2 C9 1.312(17)
N2 N3 1.337(16)
N3 C11 1.33(2)
C2 C3 1.60(2)
C3 F3' 1.318(10)
C3 F1 1.318(10)
C3 F2 1.320(10)
C3 F1' 1.323(10)
C3 F3 1.331(10)
C3 F2' 1.332(10)
C4 C5 1.35(2)
C5 C6 1.43(2)
C6 C7 1.33(2)
C7 C8 1.39(2)
C8 C9 1.454(19)
C9 C10 1.42(2)
C10 C11 1.409(19)
C11 C12 1.43(2)
C12 F4 1.322(16)
C12 F5 1.322(17)
C12 F6 1.332(17)
C14 C15 1.39(2)
C14 C19 1.41(2)
C15 C16 1.38(2)
C16 C17 1.38(2)
C17 C18 1.35(2)
C18 C19 1.36(2)
C20 C25 1.36(2)
C20 C21 1.39(2)
C21 C22 1.39(2)
C22 C23 1.35(2)
C23 C24 1.38(2)
C24 C25 1.38(2)
C27 C28 1.35(2)
C27 C32 1.40(2)
C28 C29 1.40(2)
C29 C30 1.38(2)
C30 C31 1.35(2)
C31 C32 1.403(19)
C33 C34 1.36(2)
C33 C38 1.399(19)
C34 C35 1.39(2)
C35 C36 1.40(3)
C36 C37 1.35(3)
C37 C38 1.38(2)
